data_2225696
loop_
_publ_author_name
'Saeed, Sohail'
'Rashid, Naghmana'
'Wong, Wing-Tak'

_publ_section_title
;
 Ethyl 2-[3-(4-nitrobenzoyl)thioureido]benzoate
;
_journal_coeditor_code SI2248
_journal_issue 4
_journal_name_full 'Acta Crystallographica Section E'
_journal_page_first o980
_journal_paper_doi 10.1107/S1600536810011116
_journal_volume 66
_journal_year 2010
_chemical_formula_iupac 'C17 H15 N3 O5 S'
_chemical_formula_moiety 'C17 H15 N3 O5 S'
_chemical_formula_sum 'C17 H15 N3 O5 S'
_chemical_formula_weight 373.38
_chemical_melting_point 438
_chemical_name_systematic
;
Ethyl 2-[3-(4-nitrobenzoyl)thioureido]benzoate
;
_space_group_IT_number 61
_symmetry_cell_setting orthorhombic
_symmetry_space_group_name_Hall '-P 2ac 2ab'
_symmetry_space_group_name_H-M 'P b c a'
_atom_sites_solution_hydrogens geom
_atom_sites_solution_primary direct
_atom_sites_solution_secondary difmap
_audit_creation_method SHELXL-97
_cell_angle_alpha 90.00
_cell_angle_beta 90.00
_cell_angle_gamma 90.00
_cell_formula_units_Z 8
_cell_length_a 9.0698(13)
_cell_length_b 15.778(2)
_cell_length_c 24.889(4)
_cell_measurement_reflns_used 23121
_cell_measurement_temperature 295(2)
_cell_measurement_theta_max 28.28
_cell_measurement_theta_min 1.64
_cell_volume 3561.7(9)
_computing_cell_refinement 'SAINT (Bruker, 2006)'
_computing_data_collection 'SMART (Bruker, 1998)'
_computing_data_reduction 'SAINT (Bruker, 2006) and CrystalStructure (Rigaku/MSC and Rigaku, 2006)'
_computing_molecular_graphics 'ORTEPII (Johnson, 1976)'
_computing_publication_material 'SHELXL97 (Sheldrick, 2008)'
_computing_structure_refinement 'SHELXL97 (Sheldrick, 2008)'
_computing_structure_solution 'SHELXS97 (Sheldrick, 2008)'
_diffrn_ambient_temperature 295(2)
_diffrn_measured_fraction_theta_full 0.988
_diffrn_measured_fraction_theta_max 0.988
_diffrn_measurement_device_type 'Bruker SMART 1000 CCD'
_diffrn_measurement_method '\w scan'
_diffrn_radiation_monochromator graphite
_diffrn_radiation_source 'fine-focus sealed tube'
_diffrn_radiation_type MoK\a
_diffrn_radiation_wavelength 0.71073
_diffrn_reflns_av_R_equivalents 0.0322
_diffrn_reflns_av_sigmaI/netI 0.0284
_diffrn_reflns_limit_h_max 11
_diffrn_reflns_limit_h_min -8
_diffrn_reflns_limit_k_max 21
_diffrn_reflns_limit_k_min -21
_diffrn_reflns_limit_l_max 32
_diffrn_reflns_limit_l_min -33
_diffrn_reflns_number 23121
_diffrn_reflns_theta_full 28.28
_diffrn_reflns_theta_max 28.28
_diffrn_reflns_theta_min 1.64
_diffrn_standards_decay_% 0
_diffrn_standards_number 0
_exptl_absorpt_coefficient_mu 0.215
_exptl_absorpt_correction_T_max 0.9936
_exptl_absorpt_correction_T_min 0.9265
_exptl_absorpt_correction_type multi-scan
_exptl_absorpt_process_details '(SADABS; Sheldrick, 1996)'
_exptl_crystal_colour yellow
_exptl_crystal_density_diffrn 1.393
_exptl_crystal_density_method 'not measured'
_exptl_crystal_description plate
_exptl_crystal_F_000 1552
_exptl_crystal_size_max 0.36
_exptl_crystal_size_mid 0.25
_exptl_crystal_size_min 0.03
_refine_diff_density_max 0.634
_refine_diff_density_min -0.324
_refine_ls_extinction_method none
_refine_ls_goodness_of_fit_ref 1.066
_refine_ls_hydrogen_treatment mixed
_refine_ls_matrix_type full
_refine_ls_number_parameters 244
_refine_ls_number_reflns 4362
_refine_ls_number_restraints 6
_refine_ls_restrained_S_all 1.183
_refine_ls_R_factor_all 0.0884
_refine_ls_R_factor_gt 0.0593
_refine_ls_shift/su_max 0.000
_refine_ls_shift/su_mean 0.000
_refine_ls_structure_factor_coef Fsqd
_refine_ls_weighting_details 'w=1/[\s^2^(Fo^2^)+(0.0709P)^2^+2.2491P] where P=(Fo^2^+2Fc^2^)/3'
_refine_ls_weighting_scheme calc
_refine_ls_wR_factor_gt 0.1540
_refine_ls_wR_factor_ref 0.1705
_reflns_number_gt 2877
_reflns_number_total 4362
_reflns_threshold_expression I>2\s(I)
_cod_data_source_file si2248.cif
_cod_data_source_block I
_cod_database_code 2225696
_cod_database_fobs_code 2225696

loop_
_symmetry_equiv_pos_as_xyz
'x, y, z'
'-x+1/2, y+1/2, z'
'x, -y+1/2, z+1/2'
'-x+1/2, -y, z+1/2'
'-x, -y, -z'
'x-1/2, -y-1/2, -z'
'-x, y-1/2, -z-1/2'
'x-1/2, y, -z-1/2'

loop_
_atom_site_type_symbol
_atom_site_label
_atom_site_fract_x
_atom_site_fract_y
_atom_site_fract_z
_atom_site_U_iso_or_equiv
_atom_site_adp_type
_atom_site_calc_flag
_atom_site_refinement_flags
_atom_site_occupancy
_atom_site_disorder_assembly
_atom_site_disorder_group
S S1 0.51557(9) 0.11637(5) 0.20685(4) 0.0587(3) Uani d . 1 . .
O O1 0.3603(6) 0.5330(3) 0.44429(14) 0.1331(16) Uani d . 1 . .
O O2 0.1862(4) 0.6034(2) 0.40527(18) 0.1245(13) Uani d U 1 . .
O O3 0.1165(2) 0.29106(13) 0.21392(8) 0.0476(5) Uani d . 1 . .
O O4 0.0879(3) 0.24551(13) 0.09489(9) 0.0641(6) Uani d . 1 . .
O O5 0.0925(3) 0.19226(14) 0.01211(9) 0.0662(7) Uani d . 1 . .
N N1 0.2655(5) 0.5415(2) 0.41024(19) 0.0936(13) Uani d . 1 . .
N N2 0.3396(2) 0.23826(15) 0.23814(10) 0.0428(5) Uani d . 1 . .
N N3 0.2463(3) 0.15722(15) 0.16898(9) 0.0414(5) Uani d . 1 . .
C C1 0.2484(4) 0.4741(2) 0.36882(15) 0.0648(9) Uani d . 1 . .
C C2 0.1512(4) 0.4866(2) 0.32689(17) 0.0690(10) Uani d . 1 . .
H H2 0.0937 0.5353 0.3250 0.083 Uiso calc R 1 . .
C C3 0.1416(4) 0.4242(2) 0.28770(13) 0.0552(8) Uani d . 1 . .
H H3 0.0758 0.4306 0.2593 0.066 Uiso calc R 1 . .
C C4 0.2296(3) 0.35235(17) 0.29062(11) 0.0423(6) Uani d . 1 . .
C C5 0.3214(3) 0.3409(2) 0.33479(12) 0.0516(7) Uani d . 1 . .
H H5 0.3764 0.2914 0.3379 0.062 Uiso calc R 1 . .
C C6 0.3312(4) 0.4026(2) 0.37399(13) 0.0630(9) Uani d . 1 . .
H H6 0.3932 0.3955 0.4034 0.076 Uiso calc R 1 . .
C C7 0.2219(3) 0.29142(16) 0.24481(10) 0.0388(6) Uani d . 1 . .
C C8 0.3576(3) 0.17016(17) 0.20286(10) 0.0411(6) Uani d . 1 . .
C C9 0.2299(3) 0.08868(17) 0.13261(11) 0.0423(6) Uani d . 1 . .
C C10 0.2679(4) 0.00680(19) 0.14754(13) 0.0575(8) Uani d . 1 . .
H H10 0.3060 -0.0030 0.1817 0.069 Uiso calc R 1 . .
C C11 0.2504(4) -0.0600(2) 0.11286(15) 0.0661(9) Uani d . 1 . .
H H11 0.2767 -0.1144 0.1236 0.079 Uiso calc R 1 . .
C C12 0.1938(4) -0.0466(2) 0.06204(15) 0.0659(9) Uani d . 1 . .
H H12 0.1837 -0.0916 0.0382 0.079 Uiso calc R 1 . .
C C13 0.1526(4) 0.03375(19) 0.04696(13) 0.0552(8) Uani d . 1 . .
H H13 0.1138 0.0424 0.0128 0.066 Uiso calc R 1 . .
C C14 0.1677(3) 0.10259(17) 0.08161(11) 0.0435(6) Uani d . 1 . .
C C15 0.1132(3) 0.18718(18) 0.06483(12) 0.0472(7) Uani d . 1 . .
C C16 0.0290(5) 0.2705(2) -0.00865(15) 0.0782(11) Uani d . 1 . .
H H16A 0.0907 0.3184 0.0010 0.094 Uiso calc R 1 . .
H H16B -0.0684 0.2794 0.0064 0.094 Uiso calc R 1 . .
C C17 0.0198(5) 0.2627(3) -0.06722(17) 0.0872(13) Uani d . 1 . .
H H17A -0.0220 0.3135 -0.0820 0.105 Uiso calc R 1 . .
H H17B -0.0414 0.2152 -0.0763 0.105 Uiso calc R 1 . .
H H17C 0.1168 0.2543 -0.0817 0.105 Uiso calc R 1 . .
H H2N 0.409(4) 0.2503(19) 0.2566(13) 0.047(9) Uiso d . 1 . .
H H3N 0.177(3) 0.200(2) 0.1694(12) 0.050(8) Uiso d . 1 . .

loop_
_atom_site_aniso_label
_atom_site_aniso_U_11
_atom_site_aniso_U_22
_atom_site_aniso_U_33
_atom_site_aniso_U_12
_atom_site_aniso_U_13
_atom_site_aniso_U_23
S1 0.0427(4) 0.0648(5) 0.0686(5) 0.0143(3) -0.0073(4) -0.0180(4)
O1 0.208(5) 0.116(3) 0.075(2) -0.037(3) -0.004(3) -0.037(2)
O2 0.099(2) 0.104(2) 0.171(3) -0.0053(18) 0.0240(19) -0.073(2)
O3 0.0353(10) 0.0564(12) 0.0511(11) 0.0026(8) -0.0027(8) 0.0000(9)
O4 0.0893(17) 0.0445(12) 0.0584(13) 0.0126(11) -0.0185(12) -0.0062(10)
O5 0.0994(19) 0.0516(13) 0.0476(12) 0.0076(12) -0.0137(12) 0.0037(10)
N1 0.094(3) 0.073(2) 0.114(3) -0.026(2) 0.042(2) -0.039(2)
N2 0.0302(11) 0.0540(14) 0.0442(13) 0.0015(10) -0.0021(10) -0.0106(10)
N3 0.0400(12) 0.0416(12) 0.0425(12) 0.0015(10) -0.0035(10) -0.0026(10)
C1 0.065(2) 0.062(2) 0.067(2) -0.0163(17) 0.0258(18) -0.0232(17)
C2 0.066(2) 0.0466(18) 0.094(3) 0.0033(15) 0.027(2) -0.0093(18)
C3 0.0485(17) 0.0510(17) 0.0661(19) 0.0060(13) 0.0097(15) 0.0010(15)
C4 0.0356(13) 0.0448(14) 0.0466(14) -0.0019(11) 0.0115(11) -0.0026(12)
C5 0.0468(16) 0.0601(18) 0.0479(16) 0.0042(13) 0.0045(13) -0.0090(14)
C6 0.058(2) 0.083(2) 0.0482(17) -0.0072(18) 0.0094(15) -0.0178(16)
C7 0.0310(12) 0.0442(14) 0.0410(13) -0.0020(10) 0.0057(11) 0.0024(11)
C8 0.0379(13) 0.0476(15) 0.0378(13) -0.0009(11) 0.0031(11) -0.0008(11)
C9 0.0416(14) 0.0404(14) 0.0448(14) -0.0014(11) 0.0001(12) -0.0015(11)
C10 0.068(2) 0.0458(16) 0.0589(19) 0.0016(15) -0.0138(16) 0.0046(14)
C11 0.079(2) 0.0407(17) 0.079(2) 0.0046(16) -0.0134(19) 0.0007(15)
C12 0.086(3) 0.0419(17) 0.070(2) 0.0032(16) -0.0107(19) -0.0121(15)
C13 0.067(2) 0.0484(17) 0.0496(16) 0.0006(14) -0.0096(15) -0.0070(13)
C14 0.0460(15) 0.0416(14) 0.0429(14) -0.0026(11) -0.0026(12) -0.0010(11)
C15 0.0489(16) 0.0447(16) 0.0481(16) -0.0025(12) -0.0088(13) 0.0004(12)
C16 0.107(3) 0.059(2) 0.069(2) 0.012(2) -0.021(2) 0.0121(18)
C17 0.103(3) 0.083(3) 0.076(3) -0.005(2) -0.026(2) 0.021(2)

loop_
_atom_type_symbol
_atom_type_description
_atom_type_scat_dispersion_real
_atom_type_scat_dispersion_imag
_atom_type_scat_source
C C 0.0033 0.0016 'International Tables Vol C Tables 4.2.6.8 and 6.1.1.4'
H H 0.0000 0.0000 'International Tables Vol C Tables 4.2.6.8 and 6.1.1.4'
N N 0.0061 0.0033 'International Tables Vol C Tables 4.2.6.8 and 6.1.1.4'
O O 0.0106 0.0060 'International Tables Vol C Tables 4.2.6.8 and 6.1.1.4'
S S 0.1246 0.1234 'International Tables Vol C Tables 4.2.6.8 and 6.1.1.4'

loop_
_geom_angle_atom_site_label_1
_geom_angle_atom_site_label_2
_geom_angle_atom_site_label_3
_geom_angle_site_symmetry_1
_geom_angle_site_symmetry_3
_geom_angle
_geom_angle_publ_flag
C15 O5 C16 . . 117.2(3) ?
O1 N1 O2 . . 125.2(4) ?
O1 N1 C1 . . 118.6(4) ?
O2 N1 C1 . . 116.1(5) ?
C7 N2 C8 . . 129.7(2) ?
C7 N2 H2N . . 113(2) ?
C8 N2 H2N . . 117(2) ?
C8 N3 C9 . . 126.9(2) ?
C8 N3 H3N . . 113.5(19) ?
C9 N3 H3N . . 119.5(19) ?
C6 C1 C2 . . 122.8(3) ?
C6 C1 N1 . . 117.9(4) ?
C2 C1 N1 . . 119.2(4) ?
C1 C2 C3 . . 118.0(3) ?
C1 C2 H2 . . 121.0 ?
C3 C2 H2 . . 121.0 ?
C2 C3 C4 . . 120.4(3) ?
C2 C3 H3 . . 119.8 ?
C4 C3 H3 . . 119.8 ?
C3 C4 C5 . . 119.4(3) ?
C3 C4 C7 . . 117.3(3) ?
C5 C4 C7 . . 123.2(2) ?
C6 C5 C4 . . 120.4(3) ?
C6 C5 H5 . . 119.8 ?
C4 C5 H5 . . 119.8 ?
C1 C6 C5 . . 118.8(3) ?
C1 C6 H6 . . 120.6 ?
C5 C6 H6 . . 120.6 ?
O3 C7 N2 . . 122.0(2) ?
O3 C7 C4 . . 121.2(2) ?
N2 C7 C4 . . 116.8(2) ?
N3 C8 N2 . . 115.3(2) ?
N3 C8 S1 . . 127.7(2) ?
N2 C8 S1 . . 117.0(2) ?
C10 C9 C14 . . 119.1(3) ?
C10 C9 N3 . . 120.9(3) ?
C14 C9 N3 . . 119.9(2) ?
C11 C10 C9 . . 121.2(3) ?
C11 C10 H10 . . 119.4 ?
C9 C10 H10 . . 119.4 ?
C10 C11 C12 . . 120.1(3) ?
C10 C11 H11 . . 119.9 ?
C12 C11 H11 . . 119.9 ?
C13 C12 C11 . . 119.5(3) ?
C13 C12 H12 . . 120.2 ?
C11 C12 H12 . . 120.2 ?
C12 C13 C14 . . 121.6(3) ?
C12 C13 H13 . . 119.2 ?
C14 C13 H13 . . 119.2 ?
C13 C14 C9 . . 118.4(3) ?
C13 C14 C15 . . 119.6(3) ?
C9 C14 C15 . . 121.9(2) ?
O4 C15 O5 . . 122.6(3) ?
O4 C15 C14 . . 125.1(3) ?
O5 C15 C14 . . 112.3(2) ?
O5 C16 C17 . . 107.7(3) ?
O5 C16 H16A . . 110.2 ?
C17 C16 H16A . . 110.2 ?
O5 C16 H16B . . 110.2 ?
C17 C16 H16B . . 110.2 ?
H16A C16 H16B . . 108.5 ?
C16 C17 H17A . . 109.5 ?
C16 C17 H17B . . 109.5 ?
H17A C17 H17B . . 109.5 ?
C16 C17 H17C . . 109.5 ?
H17A C17 H17C . . 109.5 ?
H17B C17 H17C . . 109.5 ?

loop_
_geom_bond_atom_site_label_1
_geom_bond_atom_site_label_2
_geom_bond_site_symmetry_2
_geom_bond_distance
_geom_bond_publ_flag
S1 C8 . 1.668(3) ?
O1 N1 . 1.215(6) ?
O2 N1 . 1.219(5) ?
O3 C7 . 1.227(3) ?
O4 C15 . 1.208(3) ?
O5 C15 . 1.328(3) ?
O5 C16 . 1.457(4) ?
N1 C1 . 1.489(5) ?
N2 C7 . 1.368(3) ?
N2 C8 . 1.397(3) ?
N2 H2N . 0.80(3) ?
N3 C8 . 1.331(3) ?
N3 C9 . 1.418(3) ?
N3 H3N . 0.91(3) ?
C1 C6 . 1.361(5) ?
C1 C2 . 1.380(6) ?
C2 C3 . 1.388(5) ?
C2 H2 . 0.9300 ?
C3 C4 . 1.388(4) ?
C3 H3 . 0.9300 ?
C4 C5 . 1.391(4) ?
C4 C7 . 1.493(4) ?
C5 C6 . 1.381(4) ?
C5 H5 . 0.9300 ?
C6 H6 . 0.9300 ?
C9 C10 . 1.388(4) ?
C9 C14 . 1.406(4) ?
C10 C11 . 1.371(4) ?
C10 H10 . 0.9300 ?
C11 C12 . 1.381(5) ?
C11 H11 . 0.9300 ?
C12 C13 . 1.373(5) ?
C12 H12 . 0.9300 ?
C13 C14 . 1.394(4) ?
C13 H13 . 0.9300 ?
C14 C15 . 1.483(4) ?
C16 C17 . 1.465(6) ?
C16 H16A . 0.9700 ?
C16 H16B . 0.9700 ?
C17 H17A . 0.9600 ?
C17 H17B . 0.9600 ?
C17 H17C . 0.9600 ?

loop_
_geom_hbond_atom_site_label_D
_geom_hbond_atom_site_label_H
_geom_hbond_atom_site_label_A
_geom_hbond_site_symmetry_A
_geom_hbond_distance_DH
_geom_hbond_distance_HA
_geom_hbond_distance_DA
_geom_hbond_angle_DHA
N2 H2N O3 8_656 0.80(4) 2.12(4) 2.903(3) 165(3)
N3 H3N O3 . 0.91(3) 1.91(3) 2.664(3) 139(3)
N3 H3N O4 . 0.91(3) 2.15(3) 2.721(3) 120(2)

loop_
_cod_related_entry_id
_cod_related_entry_database
_cod_related_entry_code
1 ChemSpider 24744763
